data_1004044
loop_
_publ_author_name
'Mairesse, G'
'Barbier, P'
'Wignacourt, J P'

_publ_section_title
;
Comparison of the crystal structures of alkaline (M = Li, Na, K, Rb,
Cs) and Pseudo-alkaline (M = N O, N H~4~) Tetrachloroaluminates, M Al
Cl~4~
;
_journal_coden_ASTM ACBCAR
_journal_name_full 'Acta Crystallographica B (24,1968-38,1982)'
_journal_page_first 1573
_journal_page_last 1580
_journal_paper_doi 10.1107/S0567740879007160
_journal_volume 35
_journal_year 1979
_chemical_formula_structural 'Cs Al Cl4'
_chemical_formula_sum 'Al Cl4 Cs'
_chemical_name_systematic 'Caesium tetrachloroaluminate'
_space_group_IT_number 62
_symmetry_cell_setting orthorhombic
_symmetry_Int_Tables_number 62
_symmetry_space_group_name_Hall '-P 2ac 2n'
_symmetry_space_group_name_H-M 'P n m a'
_cell_angle_alpha 90
_cell_angle_beta 90
_cell_angle_gamma 90
_cell_formula_units_Z 4
_cell_length_a 11.641(8)
_cell_length_b 7.116(5)
_cell_length_c 9.373(7)
_cell_volume 776.4
_refine_ls_R_factor_all 0.047
_cod_database_code 1004044

loop_
_symmetry_equiv_pos_as_xyz
x,y,z
1/2+x,1/2-y,1/2-z
-x,1/2+y,-z
1/2-x,-y,1/2+z
-x,-y,-z
1/2-x,1/2+y,1/2+z
x,1/2-y,z
1/2+x,y,1/2-z

loop_
_atom_site_label
_atom_site_type_symbol
_atom_site_symmetry_multiplicity
_atom_site_Wyckoff_symbol
_atom_site_fract_x
_atom_site_fract_y
_atom_site_fract_z
_atom_site_occupancy
_atom_site_attached_hydrogens
_atom_site_calc_flag
Al1 Al3+ 4 c 0.57016(19) 0.25 0.69293(23) 1. 0 d
Cl1 Cl1- 4 c 0.71186(26) 0.25 0.55165(27) 1. 0 d
Cl2 Cl1- 4 c 0.40999(29) 0.25 0.58962(46) 1. 0 d
Cl3 Cl1- 8 d 0.58735(13) 0.00915(22) 0.82699(15) 1. 0 d
Cs1 Cs1+ 4 c 0.68056(4) 0.25 0.16536(6) 1. 0 d

loop_
_atom_type_symbol
_atom_type_oxidation_number
Al3+ 3.000
Cl1- -1.000
Cs1+ 1.000
